data_2020497
loop_
_publ_author_name
'Liu, Yang'
'Feng, Yong-Lan'
'Fu, Wei-Wei'

_publ_section_title
;
 A two-dimensional zinc(II) coordination polymer based on mixed dimethyl
 succinate and bipyridine ligands: synthesis, structure, thermostability
 and luminescence properties
;
_journal_coeditor_code YF3098
_journal_issue 4
_journal_name_full 'Acta Crystallographica Section C'
_journal_page_first 308
_journal_page_last 312
_journal_paper_doi 10.1107/S2053229616003211
_journal_volume 72
_journal_year 2016
_chemical_formula_iupac '[Zn2 (C6 H8 O4)2 (C10 H8 N2)(H2 O)], 2H2 O'
_chemical_formula_moiety 'C22 H26 N2 O9 Zn2, 2(H2 O1)'
_chemical_formula_sum 'C22 H30 N2 O11 Zn2'
_chemical_formula_weight 629.02
_chemical_name_systematic
'Poly[[aqua(\m~2~-4,4'-bipyridine-\k^2^<i>N</i>:<i>N</i>')bis(\m~3~-2,2-dimethylbutanedioato)-\k^4^<i>O</i>^1^,<i>O</i>^1'^:<i>O</i>^4^:<i>O</i>^4'^;\k^5^<i>O</i>^1^:<i>O</i>^1^,<i>O</i>^4^:<i>O</i>^4^,<i>O</i>^4'^-dizinc(II)] dihydrate]'
_space_group_IT_number 2
_symmetry_cell_setting triclinic
_symmetry_space_group_name_Hall '-P 1'
_symmetry_space_group_name_H-M 'P -1'
_atom_sites_solution_hydrogens geom
_atom_sites_solution_primary direct
_atom_sites_solution_secondary difmap
_audit_creation_method SHELXL-97
_cell_angle_alpha 79.099(2)
_cell_angle_beta 83.298(2)
_cell_angle_gamma 75.012(2)
_cell_formula_units_Z 2
_cell_length_a 9.2372(15)
_cell_length_b 9.7244(16)
_cell_length_c 14.511(2)
_cell_measurement_reflns_used 6239
_cell_measurement_temperature 296(2)
_cell_measurement_theta_max 27.33
_cell_measurement_theta_min 2.42
_cell_volume 1233.2(3)
_computing_cell_refinement
;
APEX2 (Bruker, 2012)
;
_computing_data_collection
;
APEX2 (Bruker, 2012)
;
_computing_data_reduction
;
SAINT (Bruker, 2012)
;
_computing_molecular_graphics
;
SHELXTL (Sheldrick, 2008)
;
_computing_publication_material
;
SHELXTL (Sheldrick, 2008) and
PLATON (Spek, 2009)
;
_computing_structure_refinement
;
SHELXL2014 (Sheldrick, 2015)
;
_computing_structure_solution
;
SHELXS97 (Sheldrick, 2008)
;
_diffrn_ambient_temperature 296(2)
_diffrn_measured_fraction_theta_full 0.992
_diffrn_measured_fraction_theta_max 0.992
_diffrn_measurement_device_type 'Bruker SMART APEXII CCD area-detector'
_diffrn_measurement_method 'phi and omega scans'
_diffrn_radiation_monochromator graphite
_diffrn_radiation_source 'fine-focus sealed tube'
_diffrn_radiation_type MoK\a
_diffrn_radiation_wavelength 0.71073
_diffrn_reflns_av_R_equivalents 0.0238
_diffrn_reflns_av_sigmaI/netI 0.0280
_diffrn_reflns_limit_h_max 10
_diffrn_reflns_limit_h_min -10
_diffrn_reflns_limit_k_max 11
_diffrn_reflns_limit_k_min -11
_diffrn_reflns_limit_l_max 17
_diffrn_reflns_limit_l_min -17
_diffrn_reflns_number 12084
_diffrn_reflns_theta_full 25.00
_diffrn_reflns_theta_max 25.00
_diffrn_reflns_theta_min 2.29
_exptl_absorpt_coefficient_mu 2.009
_exptl_absorpt_correction_T_max 0.6894
_exptl_absorpt_correction_T_min 0.6894
_exptl_absorpt_correction_type multi-scan
_exptl_absorpt_process_details
;
(SADABS; Bruker, 2012)
;
_exptl_crystal_colour colorless
_exptl_crystal_density_diffrn 1.694
_exptl_crystal_density_method 'not measured'
_exptl_crystal_description block
_exptl_crystal_F_000 648
_exptl_crystal_size_max 0.20
_exptl_crystal_size_mid 0.20
_exptl_crystal_size_min 0.20
_refine_diff_density_max 0.626
_refine_diff_density_min -0.444
_refine_ls_extinction_method none
_refine_ls_goodness_of_fit_ref 1.083
_refine_ls_hydrogen_treatment mixed
_refine_ls_matrix_type full
_refine_ls_number_parameters 352
_refine_ls_number_reflns 4309
_refine_ls_number_restraints 10
_refine_ls_restrained_S_all 1.083
_refine_ls_R_factor_all 0.0406
_refine_ls_R_factor_gt 0.0322
_refine_ls_shift/su_max 0.001
_refine_ls_shift/su_mean 0.000
_refine_ls_structure_factor_coef Fsqd
_refine_ls_weighting_details 'calc w=1/[\s^2^(Fo^2^)+(0.0325P)^2^+1.9247P] where P=(Fo^2^+2Fc^2^)/3'
_refine_ls_weighting_scheme calc
_refine_ls_wR_factor_gt 0.0795
_refine_ls_wR_factor_ref 0.0835
_reflns_number_gt 3680
_reflns_number_total 4309
_reflns_threshold_expression >2sigma(I)
_cod_data_source_file yf3098sup1.cif
_cod_data_source_block I
_cod_original_sg_symbol_H-M P-1
_cod_database_code 2020497

loop_
_symmetry_equiv_pos_as_xyz
'x, y, z'
'-x, -y, -z'

loop_
_atom_site_type_symbol
_atom_site_label
_atom_site_fract_x
_atom_site_fract_y
_atom_site_fract_z
_atom_site_U_iso_or_equiv
_atom_site_adp_type
_atom_site_calc_flag
_atom_site_refinement_flags
_atom_site_occupancy
_atom_site_symmetry_multiplicity
Zn Zn1 0.52906(4) 0.95918(4) 0.89274(2) 0.02272(11) Uani d . 1 1
Zn Zn2 0.55734(4) 1.09196(4) 0.59956(2) 0.02182(11) Uani d . 1 1
O O5 0.4641(2) 0.8759(2) 1.03849(15) 0.0242(5) Uani d . 1 1
O O3 0.4019(2) 0.9778(2) 0.63422(15) 0.0274(5) Uani d . 1 1
O O7 0.5796(3) 1.0741(2) 0.76166(15) 0.0275(5) Uani d . 1 1
O O4 0.3968(3) 0.8307(2) 0.53468(15) 0.0333(6) Uani d . 1 1
O O2 0.4578(2) 0.8031(2) 0.83284(16) 0.0281(5) Uani d . 1 1
O O8 0.7037(3) 1.1928(2) 0.65191(15) 0.0301(5) Uani d . 1 1
O O1 0.3015(2) 1.0061(2) 0.85345(15) 0.0282(5) Uani d . 1 1
O O9 0.7400(3) 0.8256(3) 0.90525(17) 0.0353(6) Uani d D 1 1
O O6 0.6229(3) 0.6602(3) 1.05799(19) 0.0409(6) Uani d . 1 1
N N1 0.3692(3) 1.2859(3) 0.60279(19) 0.0253(6) Uani d . 1 1
N N2 0.7430(3) 0.8960(3) 0.59911(18) 0.0239(6) Uani d . 1 1
C C1 0.8579(4) 0.8902(4) 0.5333(2) 0.0322(8) Uani d . 1 1
H H1 0.8557 0.9702 0.4864 0.039 Uiso calc R 1 1
C C2 0.9787(4) 0.7734(4) 0.5307(2) 0.0313(8) Uani d . 1 1
H H2 1.0540 0.7754 0.4823 0.038 Uiso calc R 1 1
C C3 0.9886(3) 0.6529(3) 0.6001(2) 0.0235(7) Uani d . 1 1
C C4 0.8709(4) 0.6590(4) 0.6692(3) 0.0336(8) Uani d . 1 1
H H4 0.8719 0.5813 0.7178 0.040 Uiso calc R 1 1
C C5 0.7524(4) 0.7798(4) 0.6662(2) 0.0318(8) Uani d . 1 1
H H5 0.6751 0.7804 0.7134 0.038 Uiso calc R 1 1
C C6 0.2647(4) 1.2964(4) 0.6744(2) 0.0328(8) Uani d . 1 1
H H6 0.2755 1.2220 0.7258 0.039 Uiso calc R 1 1
C C7 0.1416(4) 1.4117(4) 0.6762(2) 0.0326(8) Uani d . 1 1
H H7 0.0723 1.4135 0.7282 0.039 Uiso calc R 1 1
C C8 1.1196(3) 0.5255(3) 0.6011(2) 0.0233(7) Uani d . 1 1
C C9 1.2301(4) 0.5148(4) 0.5272(3) 0.0350(8) Uani d . 1 1
H H9 1.2229 0.5882 0.4753 0.042 Uiso calc R 1 1
C C10 0.3502(4) 1.3958(4) 0.5306(3) 0.0356(8) Uani d . 1 1
H H10 0.4220 1.3917 0.4800 0.043 Uiso calc R 1 1
C C17 0.5011(3) 0.7415(3) 1.0770(2) 0.0233(7) Uani d . 1 1
C C18 0.3817(3) 0.6789(3) 1.1416(2) 0.0234(7) Uani d . 1 1
C C19 0.2650(3) 0.7931(3) 1.1886(2) 0.0239(7) Uani d . 1 1
H H19A 0.2260 0.8744 1.1408 0.029 Uiso calc R 1 1
H H19B 0.1819 0.7523 1.2173 0.029 Uiso calc R 1 1
C C20 0.6719(3) 1.1538(3) 0.7373(2) 0.0226(7) Uani d . 1 1
C C11 0.3313(4) 0.8882(3) 0.8217(2) 0.0231(7) Uani d . 1 1
C C12 0.2138(3) 0.8483(4) 0.7730(2) 0.0250(7) Uani d . 1 1
C C22 0.4545(4) 0.5540(4) 1.2146(3) 0.0380(9) Uani d . 1 1
H H22A 0.5269 0.4841 1.1836 0.057 Uiso calc R 1 1
H H22B 0.3788 0.5099 1.2496 0.057 Uiso calc R 1 1
H H22C 0.5038 0.5892 1.2566 0.057 Uiso calc R 1 1
C C21 0.2995(4) 0.6238(4) 1.0753(3) 0.0406(9) Uani d . 1 1
H H21A 0.2535 0.7030 1.0294 0.061 Uiso calc R 1 1
H H21B 0.2235 0.5808 1.1111 0.061 Uiso calc R 1 1
H H21C 0.3701 0.5530 1.0441 0.061 Uiso calc R 1 1
C C13 0.2896(4) 0.7810(3) 0.6870(2) 0.0255(7) Uani d . 1 1
H H13A 0.3618 0.6921 0.7089 0.031 Uiso calc R 1 1
H H13B 0.2136 0.7555 0.6573 0.031 Uiso calc R 1 1
C C16 0.0840(4) 0.9776(4) 0.7445(3) 0.0394(9) Uani d . 1 1
H H16A 0.0130 0.9475 0.7143 0.059 Uiso calc R 1 1
H H16B 0.1220 1.0505 0.7018 0.059 Uiso calc R 1 1
H H16C 0.0353 1.0161 0.7995 0.059 Uiso calc R 1 1
C C15 0.1528(4) 0.7321(4) 0.8425(2) 0.0362(9) Uani d . 1 1
H H15A 0.0783 0.7047 0.8139 0.054 Uiso calc R 1 1
H H15B 0.1084 0.7702 0.8985 0.054 Uiso calc R 1 1
H H15C 0.2337 0.6491 0.8586 0.054 Uiso calc R 1 1
C C14 0.3691(3) 0.8713(3) 0.6133(2) 0.0223(7) Uani d . 1 1
O O10 0.0815(3) 1.1063(3) 0.9783(2) 0.0474(7) Uani d D 1 1
O O11 0.0566(3) 0.4152(3) 0.9257(3) 0.0650(9) Uani d D 1 1
H H11A 0.149(3) 0.413(5) 0.919(4) 0.098 Uiso d D 1 1
H H11B 0.052(5) 0.335(3) 0.923(5) 0.098 Uiso d D 1 1
H H9A 0.803(5) 0.849(6) 0.932(3) 0.098 Uiso d D 1 1
H H9B 0.713(6) 0.763(5) 0.947(3) 0.098 Uiso d D 1 1
H H10A 0.140(5) 1.071(6) 0.935(3) 0.098 Uiso d D 1 1
H H10B 0.011(4) 1.159(3) 0.950(3) 0.098 Uiso d D 1 1

loop_
_atom_site_aniso_label
_atom_site_aniso_U_11
_atom_site_aniso_U_22
_atom_site_aniso_U_33
_atom_site_aniso_U_12
_atom_site_aniso_U_13
_atom_site_aniso_U_23
Zn1 0.0231(2) 0.0236(2) 0.0225(2) -0.00651(15) -0.00045(14) -0.00590(15)
Zn2 0.0229(2) 0.01995(19) 0.0216(2) -0.00289(15) -0.00022(14) -0.00491(14)
O5 0.0314(12) 0.0196(11) 0.0214(11) -0.0062(10) 0.0016(9) -0.0051(9)
O3 0.0293(12) 0.0271(12) 0.0273(12) -0.0109(10) 0.0033(10) -0.0055(10)
O7 0.0311(12) 0.0304(12) 0.0227(12) -0.0110(11) -0.0009(9) -0.0042(10)
O4 0.0480(15) 0.0258(12) 0.0202(12) 0.0000(11) 0.0050(10) -0.0061(10)
O2 0.0230(12) 0.0291(12) 0.0327(13) -0.0043(10) -0.0053(10) -0.0069(10)
O8 0.0355(13) 0.0314(13) 0.0230(12) -0.0086(11) -0.0007(10) -0.0038(10)
O1 0.0285(12) 0.0304(12) 0.0284(12) -0.0095(10) 0.0036(10) -0.0117(10)
O9 0.0287(13) 0.0363(14) 0.0379(14) -0.0027(11) -0.0013(11) -0.0067(11)
O6 0.0256(13) 0.0288(13) 0.0603(18) -0.0004(11) 0.0081(12) -0.0033(12)
N1 0.0254(14) 0.0216(13) 0.0267(15) -0.0027(12) 0.0001(11) -0.0043(11)
N2 0.0220(13) 0.0229(13) 0.0258(14) -0.0038(11) -0.0005(11) -0.0045(11)
C1 0.0301(18) 0.0281(18) 0.0307(19) -0.0028(15) 0.0006(15) 0.0061(15)
C2 0.0223(17) 0.0331(18) 0.0306(18) 0.0005(15) 0.0043(14) 0.0003(15)
C3 0.0215(16) 0.0220(16) 0.0268(17) -0.0035(13) -0.0026(13) -0.0054(13)
C4 0.0321(19) 0.0255(17) 0.0343(19) -0.0017(15) 0.0060(15) 0.0044(15)
C5 0.0287(18) 0.0294(18) 0.0317(19) -0.0021(15) 0.0082(14) -0.0045(15)
C6 0.0342(19) 0.0258(17) 0.0307(19) -0.0008(15) 0.0013(15) 0.0031(15)
C7 0.0288(18) 0.0307(18) 0.0289(18) 0.0017(15) 0.0060(14) 0.0007(15)
C8 0.0220(16) 0.0209(15) 0.0275(17) -0.0046(13) -0.0031(13) -0.0051(13)
C9 0.037(2) 0.0258(18) 0.0312(19) 0.0012(16) 0.0084(15) 0.0031(15)
C10 0.0340(19) 0.0289(18) 0.035(2) -0.0003(16) 0.0121(15) -0.0018(15)
C17 0.0252(17) 0.0232(16) 0.0241(17) -0.0077(14) -0.0031(13) -0.0070(13)
C18 0.0243(16) 0.0193(15) 0.0269(17) -0.0050(13) -0.0016(13) -0.0050(13)
C19 0.0223(16) 0.0253(16) 0.0238(16) -0.0070(14) 0.0004(13) -0.0032(13)
C20 0.0207(16) 0.0192(15) 0.0253(17) 0.0000(13) 0.0003(13) -0.0054(13)
C11 0.0248(17) 0.0294(17) 0.0151(15) -0.0092(15) 0.0043(12) -0.0035(13)
C12 0.0223(16) 0.0309(17) 0.0228(16) -0.0070(14) 0.0012(13) -0.0082(14)
C22 0.041(2) 0.0240(18) 0.042(2) -0.0002(16) 0.0023(17) -0.0012(16)
C21 0.042(2) 0.048(2) 0.042(2) -0.0225(19) 0.0024(17) -0.0203(18)
C13 0.0308(18) 0.0275(17) 0.0214(16) -0.0108(15) 0.0013(13) -0.0085(13)
C16 0.0261(18) 0.046(2) 0.044(2) 0.0013(17) -0.0059(16) -0.0155(18)
C15 0.035(2) 0.051(2) 0.0277(19) -0.0232(18) 0.0044(15) -0.0068(17)
C14 0.0172(15) 0.0208(16) 0.0243(17) 0.0030(13) -0.0045(12) -0.0009(13)
O10 0.0325(15) 0.0582(18) 0.0568(18) -0.0110(13) 0.0111(13) -0.0313(15)
O11 0.0408(17) 0.0526(19) 0.097(3) -0.0143(15) -0.0067(18) 0.0056(19)

loop_
_atom_type_symbol
_atom_type_description
_atom_type_scat_dispersion_real
_atom_type_scat_dispersion_imag
_atom_type_scat_source
C C 0.0030 0.0020 'International Tables Vol C Tables 4.2.6.8 and 6.1.1.4'
H H 0.0000 0.0000 'International Tables Vol C Tables 4.2.6.8 and 6.1.1.4'
N N 0.0060 0.0030 'International Tables Vol C Tables 4.2.6.8 and 6.1.1.4'
O O 0.0110 0.0060 'International Tables Vol C Tables 4.2.6.8 and 6.1.1.4'
Zn Zn 0.2840 1.4300 'International Tables Vol C Tables 4.2.6.8 and 6.1.1.4'

loop_
_geom_angle_atom_site_label_1
_geom_angle_atom_site_label_2
_geom_angle_atom_site_label_3
_geom_angle_site_symmetry_1
_geom_angle_site_symmetry_3
_geom_angle
O9 Zn1 O5 . 2_677 103.06(10)
O9 Zn1 O7 . . 95.35(9)
O5 Zn1 O7 2_677 . 92.54(9)
O9 Zn1 O1 . . 151.38(10)
O5 Zn1 O1 2_677 . 105.29(8)
O7 Zn1 O1 . . 87.29(9)
O9 Zn1 O2 . . 90.81(9)
O5 Zn1 O2 2_677 . 164.35(9)
O7 Zn1 O2 . . 93.35(9)
O1 Zn1 O2 . . 60.57(8)
O9 Zn1 O5 . . 90.24(9)
O5 Zn1 O5 2_677 . 77.90(9)
O7 Zn1 O5 . . 169.83(8)
O1 Zn1 O5 . . 91.87(8)
O2 Zn1 O5 . . 95.06(8)
O9 Zn1 C11 . . 120.89(10)
O5 Zn1 C11 2_677 . 135.71(10)
O7 Zn1 C11 . . 88.84(9)
O1 Zn1 C11 . . 30.53(9)
O2 Zn1 C11 . . 30.11(9)
O5 Zn1 C11 . . 95.58(9)
O9 Zn1 Zn1 . 2_677 98.25(7)
O5 Zn1 Zn1 2_677 2_677 40.36(6)
O7 Zn1 Zn1 . 2_677 132.81(6)
O1 Zn1 Zn1 . 2_677 100.71(6)
O2 Zn1 Zn1 . 2_677 131.18(6)
O5 Zn1 Zn1 . 2_677 37.53(5)
C11 Zn1 Zn1 . 2_677 120.69(7)
O4 Zn2 O3 2_676 . 120.07(10)
O4 Zn2 O8 2_676 . 94.35(10)
O3 Zn2 O8 . . 145.33(9)
O4 Zn2 N2 2_676 . 93.37(9)
O3 Zn2 N2 . . 92.76(9)
O8 Zn2 N2 . . 88.93(9)
O4 Zn2 N1 2_676 . 87.81(10)
O3 Zn2 N1 . . 86.31(9)
O8 Zn2 N1 . . 91.37(9)
N2 Zn2 N1 . . 178.76(10)
O4 Zn2 O7 2_676 . 152.01(9)
O3 Zn2 O7 . . 87.64(8)
O8 Zn2 O7 . . 57.76(8)
N2 Zn2 O7 . . 88.76(9)
N1 Zn2 O7 . . 90.38(9)
O4 Zn2 C20 2_676 . 122.80(10)
O3 Zn2 C20 . . 116.83(10)
O8 Zn2 C20 . . 28.52(9)
N2 Zn2 C20 . . 89.20(9)
N1 Zn2 C20 . . 90.48(10)
O7 Zn2 C20 . . 29.25(9)
C17 O5 Zn1 . 2_677 122.42(19)
C17 O5 Zn1 . . 124.48(19)
Zn1 O5 Zn1 2_677 . 102.10(9)
C14 O3 Zn2 . . 139.7(2)
C20 O7 Zn1 . . 130.2(2)
C20 O7 Zn2 . . 86.08(18)
Zn1 O7 Zn2 . . 142.47(11)
C14 O4 Zn2 . 2_676 139.9(2)
C11 O2 Zn1 . . 90.23(19)
C20 O8 Zn2 . . 96.68(19)
C11 O1 Zn1 . . 89.88(19)
Zn1 O9 H9A . . 119(4)
Zn1 O9 H9B . . 95(4)
H9A O9 H9B . . 102(2)
C6 N1 C10 . . 116.5(3)
C6 N1 Zn2 . . 121.9(2)
C10 N1 Zn2 . . 121.6(2)
C5 N2 C1 . . 115.9(3)
C5 N2 Zn2 . . 122.8(2)
C1 N2 Zn2 . . 121.3(2)
N2 C1 C2 . . 124.2(3)
N2 C1 H1 . . 117.9
C2 C1 H1 . . 117.9
C1 C2 C3 . . 120.1(3)
C1 C2 H2 . . 120.0
C3 C2 H2 . . 120.0
C2 C3 C4 . . 116.0(3)
C2 C3 C8 . . 121.7(3)
C4 C3 C8 . . 122.2(3)
C5 C4 C3 . . 120.4(3)
C5 C4 H4 . . 119.8
C3 C4 H4 . . 119.8
N2 C5 C4 . . 123.5(3)
N2 C5 H5 . . 118.3
C4 C5 H5 . . 118.3
N1 C6 C7 . . 123.3(3)
N1 C6 H6 . . 118.3
C7 C6 H6 . . 118.3
C6 C7 C8 . 1_465 120.7(3)
C6 C7 H7 . . 119.6
C8 C7 H7 1_465 . 119.6
C9 C8 C7 . 1_645 115.6(3)
C9 C8 C3 . . 121.8(3)
C7 C8 C3 1_645 . 122.6(3)
C10 C9 C8 1_645 . 120.3(3)
C10 C9 H9 1_645 . 119.9
C8 C9 H9 . . 119.9
N1 C10 C9 . 1_465 123.6(3)
N1 C10 H10 . . 118.2
C9 C10 H10 1_465 . 118.2
O6 C17 O5 . . 122.7(3)
O6 C17 C18 . . 119.1(3)
O5 C17 C18 . . 118.0(3)
C22 C18 C17 . . 110.9(3)
C22 C18 C19 . . 110.9(3)
C17 C18 C19 . . 112.9(2)
C22 C18 C21 . . 109.7(3)
C17 C18 C21 . . 104.5(3)
C19 C18 C21 . . 107.5(3)
C20 C19 C18 2_677 . 113.0(3)
C20 C19 H19A 2_677 . 109.0
C18 C19 H19A . . 109.0
C20 C19 H19B 2_677 . 109.0
C18 C19 H19B . . 109.0
H19A C19 H19B . . 107.8
O8 C20 O7 . . 119.4(3)
O8 C20 C19 . 2_677 120.6(3)
O7 C20 C19 . 2_677 119.8(3)
O8 C20 Zn2 . . 54.80(16)
O7 C20 Zn2 . . 64.67(16)
C19 C20 Zn2 2_677 . 173.5(2)
O2 C11 O1 . . 119.0(3)
O2 C11 C12 . . 120.2(3)
O1 C11 C12 . . 120.7(3)
O2 C11 Zn1 . . 59.66(16)
O1 C11 Zn1 . . 59.59(16)
C12 C11 Zn1 . . 176.9(2)
C16 C12 C11 . . 112.3(3)
C16 C12 C13 . . 110.6(3)
C11 C12 C13 . . 109.2(3)
C16 C12 C15 . . 109.4(3)
C11 C12 C15 . . 107.5(3)
C13 C12 C15 . . 107.7(3)
C18 C22 H22A . . 109.5
C18 C22 H22B . . 109.5
H22A C22 H22B . . 109.5
C18 C22 H22C . . 109.5
H22A C22 H22C . . 109.5
H22B C22 H22C . . 109.5
C18 C21 H21A . . 109.5
C18 C21 H21B . . 109.5
H21A C21 H21B . . 109.5
C18 C21 H21C . . 109.5
H21A C21 H21C . . 109.5
H21B C21 H21C . . 109.5
C14 C13 C12 . . 117.0(3)
C14 C13 H13A . . 108.1
C12 C13 H13A . . 108.1
C14 C13 H13B . . 108.1
C12 C13 H13B . . 108.1
H13A C13 H13B . . 107.3
C12 C16 H16A . . 109.5
C12 C16 H16B . . 109.5
H16A C16 H16B . . 109.5
C12 C16 H16C . . 109.5
H16A C16 H16C . . 109.5
H16B C16 H16C . . 109.5
C12 C15 H15A . . 109.5
C12 C15 H15B . . 109.5
H15A C15 H15B . . 109.5
C12 C15 H15C . . 109.5
H15A C15 H15C . . 109.5
H15B C15 H15C . . 109.5
O3 C14 O4 . . 125.9(3)
O3 C14 C13 . . 118.8(3)
O4 C14 C13 . . 115.3(3)
H10A O10 H10B . . 103(2)
H11A O11 H11B . . 105(2)

loop_
_geom_bond_atom_site_label_1
_geom_bond_atom_site_label_2
_geom_bond_site_symmetry_2
_geom_bond_distance
Zn1 O9 . 2.049(2)
Zn1 O5 2_677 2.060(2)
Zn1 O7 . 2.084(2)
Zn1 O1 . 2.153(2)
Zn1 O2 . 2.155(2)
Zn1 O5 . 2.190(2)
Zn1 C11 . 2.497(3)
Zn1 Zn1 2_677 3.3065(8)
Zn2 O4 2_676 1.989(2)
Zn2 O3 . 1.998(2)
Zn2 O8 . 2.139(2)
Zn2 N2 . 2.210(3)
Zn2 N1 . 2.213(3)
Zn2 O7 . 2.355(2)
Zn2 C20 . 2.599(3)
O5 C17 . 1.294(4)
O5 Zn1 2_677 2.060(2)
O3 C14 . 1.248(4)
O7 C20 . 1.273(4)
O4 C14 . 1.254(4)
O4 Zn2 2_676 1.989(2)
O2 C11 . 1.253(4)
O8 C20 . 1.250(4)
O1 C11 . 1.268(4)
O9 H9A . 0.841(19)
O9 H9B . 0.838(19)
O6 C17 . 1.232(4)
N1 C6 . 1.333(4)
N1 C10 . 1.339(4)
N2 C5 . 1.336(4)
N2 C1 . 1.339(4)
C1 C2 . 1.374(5)
C1 H1 . 0.9300
C2 C3 . 1.384(5)
C2 H2 . 0.9300
C3 C4 . 1.388(5)
C3 C8 . 1.490(4)
C4 C5 . 1.381(5)
C4 H4 . 0.9300
C5 H5 . 0.9300
C6 C7 . 1.377(5)
C6 H6 . 0.9300
C7 C8 1_465 1.390(5)
C7 H7 . 0.9300
C8 C9 . 1.390(5)
C8 C7 1_645 1.390(5)
C9 C10 1_645 1.378(5)
C9 H9 . 0.9300
C10 C9 1_465 1.378(5)
C10 H10 . 0.9300
C17 C18 . 1.534(4)
C18 C22 . 1.518(5)
C18 C19 . 1.535(4)
C18 C21 . 1.538(5)
C19 C20 2_677 1.508(4)
C19 H19A . 0.9700
C19 H19B . 0.9700
C20 C19 2_677 1.508(4)
C11 C12 . 1.527(4)
C12 C16 . 1.526(5)
C12 C13 . 1.531(4)
C12 C15 . 1.542(5)
C22 H22A . 0.9600
C22 H22B . 0.9600
C22 H22C . 0.9600
C21 H21A . 0.9600
C21 H21B . 0.9600
C21 H21C . 0.9600
C13 C14 . 1.499(4)
C13 H13A . 0.9700
C13 H13B . 0.9700
C16 H16A . 0.9600
C16 H16B . 0.9600
C16 H16C . 0.9600
C15 H15A . 0.9600
C15 H15B . 0.9600
C15 H15C . 0.9600
O10 H10A . 0.848(19)
O10 H10B . 0.818(19)
O11 H11A . 0.840(19)
O11 H11B . 0.803(18)

loop_
_geom_hbond_atom_site_label_D
_geom_hbond_atom_site_label_H
_geom_hbond_atom_site_label_A
_geom_hbond_site_symmetry_A
_geom_hbond_distance_DH
_geom_hbond_distance_HA
_geom_hbond_distance_DA
_geom_hbond_angle_DHA
O11 H11A O6 2_667 0.840(19) 2.09(3) 2.887(4) 159(5)
O11 H11B O10 1_545 0.803(18) 2.17(3) 2.911(4) 153(6)
O9 H9A O10 2_677 0.841(19) 1.94(2) 2.766(4) 166(5)
O9 H9B O6 . 0.838(19) 1.95(2) 2.768(4) 165(6)
O9 H9B O5 . 0.838(19) 2.60(5) 3.006(3) 111(5)
O10 H10A O1 . 0.848(19) 1.84(2) 2.674(3) 166(5)

loop_
_geom_torsion_atom_site_label_1
_geom_torsion_atom_site_label_2
_geom_torsion_atom_site_label_3
_geom_torsion_atom_site_label_4
_geom_torsion_site_symmetry_1
_geom_torsion_site_symmetry_4
_geom_torsion
O9 Zn1 O5 C17 . . -41.0(2)
O5 Zn1 O5 C17 2_677 . -144.3(3)
O7 Zn1 O5 C17 . . -164.5(4)
O1 Zn1 O5 C17 . . 110.4(2)
O2 Zn1 O5 C17 . . 49.8(2)
C11 Zn1 O5 C17 . . 80.1(2)
Zn1 Zn1 O5 C17 2_677 . -144.3(3)
O9 Zn1 O5 Zn1 . 2_677 103.31(11)
O5 Zn1 O5 Zn1 2_677 2_677 0.0000(10)
O7 Zn1 O5 Zn1 . 2_677 -20.2(5)
O1 Zn1 O5 Zn1 . 2_677 -105.23(9)
O2 Zn1 O5 Zn1 . 2_677 -165.85(9)
C11 Zn1 O5 Zn1 . 2_677 -135.61(10)
O4 Zn2 O3 C14 2_676 . 52.2(3)
O8 Zn2 O3 C14 . . -135.4(3)
N2 Zn2 O3 C14 . . -43.3(3)
N1 Zn2 O3 C14 . . 137.5(3)
O7 Zn2 O3 C14 . . -132.0(3)
C20 Zn2 O3 C14 . . -133.8(3)
O9 Zn1 O7 C20 . . -62.9(3)
O5 Zn1 O7 C20 2_677 . 40.5(3)
O1 Zn1 O7 C20 . . 145.7(3)
O2 Zn1 O7 C20 . . -154.0(3)
O5 Zn1 O7 C20 . . 60.2(6)
C11 Zn1 O7 C20 . . 176.2(3)
Zn1 Zn1 O7 C20 2_677 . 43.6(3)
O9 Zn1 O7 Zn2 . . 99.73(19)
O5 Zn1 O7 Zn2 2_677 . -156.90(18)
O1 Zn1 O7 Zn2 . . -51.70(18)
O2 Zn1 O7 Zn2 . . 8.59(18)
O5 Zn1 O7 Zn2 . . -137.2(4)
C11 Zn1 O7 Zn2 . . -21.19(18)
Zn1 Zn1 O7 Zn2 2_677 . -153.81(12)
O4 Zn2 O7 C20 2_676 . -4.3(3)
O3 Zn2 O7 C20 . . -176.60(18)
O8 Zn2 O7 C20 . . 1.07(16)
N2 Zn2 O7 C20 . . 90.59(18)
N1 Zn2 O7 C20 . . -90.30(18)
O4 Zn2 O7 Zn1 2_676 . -171.03(16)
O3 Zn2 O7 Zn1 . . 16.62(18)
O8 Zn2 O7 Zn1 . . -165.7(2)
N2 Zn2 O7 Zn1 . . -76.19(18)
N1 Zn2 O7 Zn1 . . 102.92(19)
C20 Zn2 O7 Zn1 . . -166.8(3)
O9 Zn1 O2 C11 . . -177.27(18)
O5 Zn1 O2 C11 2_677 . 30.1(4)
O7 Zn1 O2 C11 . . -81.86(18)
O1 Zn1 O2 C11 . . 3.12(17)
O5 Zn1 O2 C11 . . 92.41(18)
Zn1 Zn1 O2 C11 2_677 . 81.00(18)
O4 Zn2 O8 C20 2_676 . 176.40(18)
O3 Zn2 O8 C20 . . 3.0(3)
N2 Zn2 O8 C20 . . -90.31(19)
N1 Zn2 O8 C20 . . 88.49(19)
O7 Zn2 O8 C20 . . -1.10(17)
O9 Zn1 O1 C11 . . -3.9(3)
O5 Zn1 O1 C11 2_677 . -175.80(17)
O7 Zn1 O1 C11 . . 92.31(18)
O2 Zn1 O1 C11 . . -3.08(17)
O5 Zn1 O1 C11 . . -97.84(18)
Zn1 Zn1 O1 C11 2_677 . -134.58(16)
O4 Zn2 N1 C6 2_676 . 168.5(3)
O3 Zn2 N1 C6 . . 48.2(3)
O8 Zn2 N1 C6 . . -97.2(3)
N2 Zn2 N1 C6 . . 7(5)
O7 Zn2 N1 C6 . . -39.4(3)
C20 Zn2 N1 C6 . . -68.7(3)
O4 Zn2 N1 C10 2_676 . -8.0(3)
O3 Zn2 N1 C10 . . -128.4(3)
O8 Zn2 N1 C10 . . 86.3(3)
N2 Zn2 N1 C10 . . -170(5)
O7 Zn2 N1 C10 . . 144.0(3)
C20 Zn2 N1 C10 . . 114.8(3)
O4 Zn2 N2 C5 2_676 . -164.4(3)
O3 Zn2 N2 C5 . . -44.0(3)
O8 Zn2 N2 C5 . . 101.3(3)
N1 Zn2 N2 C5 . . -2(5)
O7 Zn2 N2 C5 . . 43.6(3)
C20 Zn2 N2 C5 . . 72.8(3)
O4 Zn2 N2 C1 2_676 . 19.3(3)
O3 Zn2 N2 C1 . . 139.6(3)
O8 Zn2 N2 C1 . . -75.0(3)
N1 Zn2 N2 C1 . . -18E1(10)
O7 Zn2 N2 C1 . . -132.8(3)
C20 Zn2 N2 C1 . . -103.5(3)
C5 N2 C1 C2 . . 1.4(5)
Zn2 N2 C1 C2 . . 178.0(3)
N2 C1 C2 C3 . . -1.3(6)
C1 C2 C3 C4 . . 0.3(5)
C1 C2 C3 C8 . . -178.5(3)
C2 C3 C4 C5 . . 0.4(5)
C8 C3 C4 C5 . . 179.2(3)
C1 N2 C5 C4 . . -0.6(5)
Zn2 N2 C5 C4 . . -177.1(3)
C3 C4 C5 N2 . . -0.3(6)
C10 N1 C6 C7 . . 0.6(5)
Zn2 N1 C6 C7 . . -176.1(3)
N1 C6 C7 C8 . 1_465 0.2(6)
C2 C3 C8 C9 . . -7.1(5)
C4 C3 C8 C9 . . 174.1(3)
C2 C3 C8 C7 . 1_645 171.4(3)
C4 C3 C8 C7 . 1_645 -7.4(5)
C7 C8 C9 C10 1_645 1_645 1.1(5)
C3 C8 C9 C10 . 1_645 179.7(3)
C6 N1 C10 C9 . 1_465 -0.6(5)
Zn2 N1 C10 C9 . 1_465 176.1(3)
Zn1 O5 C17 O6 2_677 . -102.5(3)
Zn1 O5 C17 O6 . . 35.0(4)
Zn1 O5 C17 C18 2_677 . 83.6(3)
Zn1 O5 C17 C18 . . -138.9(2)
O6 C17 C18 C22 . . 33.0(4)
O5 C17 C18 C22 . . -152.8(3)
O6 C17 C18 C19 . . 158.3(3)
O5 C17 C18 C19 . . -27.5(4)
O6 C17 C18 C21 . . -85.2(4)
O5 C17 C18 C21 . . 89.0(3)
C22 C18 C19 C20 . 2_677 54.5(4)
C17 C18 C19 C20 . 2_677 -70.7(3)
C21 C18 C19 C20 . 2_677 174.5(3)
Zn2 O8 C20 O7 . . 2.0(3)
Zn2 O8 C20 C19 . 2_677 -174.5(2)
Zn1 O7 C20 O8 . . 167.7(2)
Zn2 O7 C20 O8 . . -1.8(3)
Zn1 O7 C20 C19 . 2_677 -15.8(4)
Zn2 O7 C20 C19 . 2_677 174.7(3)
Zn1 O7 C20 Zn2 . . 169.5(2)
O4 Zn2 C20 O8 2_676 . -4.3(2)
O3 Zn2 C20 O8 . . -178.09(17)
N2 Zn2 C20 O8 . . 89.22(19)
N1 Zn2 C20 O8 . . -91.98(19)
O7 Zn2 C20 O8 . . 178.1(3)
O4 Zn2 C20 O7 2_676 . 177.63(16)
O3 Zn2 C20 O7 . . 3.8(2)
O8 Zn2 C20 O7 . . -178.1(3)
N2 Zn2 C20 O7 . . -88.88(17)
N1 Zn2 C20 O7 . . 89.92(17)
O4 Zn2 C20 C19 2_676 2_677 42.4(19)
O3 Zn2 C20 C19 . 2_677 -131.4(19)
O8 Zn2 C20 C19 . 2_677 46.7(19)
N2 Zn2 C20 C19 . 2_677 135.9(19)
N1 Zn2 C20 C19 . 2_677 -45.3(19)
O7 Zn2 C20 C19 . 2_677 -135(2)
Zn1 O2 C11 O1 . . -5.3(3)
Zn1 O2 C11 C12 . . 176.4(2)
Zn1 O1 C11 O2 . . 5.3(3)
Zn1 O1 C11 C12 . . -176.4(2)
O9 Zn1 C11 O2 . . 3.2(2)
O5 Zn1 C11 O2 2_677 . -168.84(16)
O7 Zn1 C11 O2 . . 98.72(18)
O1 Zn1 C11 O2 . . -174.6(3)
O5 Zn1 C11 O2 . . -90.46(17)
Zn1 Zn1 C11 O2 2_677 . -120.17(16)
O9 Zn1 C11 O1 . . 177.82(16)
O5 Zn1 C11 O1 2_677 . 5.8(2)
O7 Zn1 C11 O1 . . -86.64(18)
O2 Zn1 C11 O1 . . 174.6(3)
O5 Zn1 C11 O1 . . 84.19(18)
Zn1 Zn1 C11 O1 2_677 . 54.48(19)
O9 Zn1 C11 C12 . . -86(4)
O5 Zn1 C11 C12 2_677 . 102(4)
O7 Zn1 C11 C12 . . 10(4)
O1 Zn1 C11 C12 . . 96(4)
O2 Zn1 C11 C12 . . -89(4)
O5 Zn1 C11 C12 . . -18E1(10)
Zn1 Zn1 C11 C12 2_677 . 151(4)
O2 C11 C12 C16 . . -165.9(3)
O1 C11 C12 C16 . . 15.8(4)
Zn1 C11 C12 C16 . . -79(4)
O2 C11 C12 C13 . . -42.9(4)
O1 C11 C12 C13 . . 138.8(3)
Zn1 C11 C12 C13 . . 44(4)
O2 C11 C12 C15 . . 73.7(4)
O1 C11 C12 C15 . . -104.6(3)
Zn1 C11 C12 C15 . . 161(4)
C16 C12 C13 C14 . . 65.6(4)
C11 C12 C13 C14 . . -58.5(4)
C15 C12 C13 C14 . . -174.9(3)
Zn2 O3 C14 O4 . . -29.8(5)
Zn2 O3 C14 C13 . . 150.1(3)
Zn2 O4 C14 O3 2_676 . -21.0(5)
Zn2 O4 C14 C13 2_676 . 159.0(3)
C12 C13 C14 O3 . . 17.3(4)
C12 C13 C14 O4 . . -162.8(3)

_cod_database_fobs_code 2020497
